data_7207222
loop_
_publ_author_name
'Kobayashi, Yuhei'
'Kinuta, Takafumi'
'Sato, Tomohiro'
'Harada, Takunori'
'Kuroda, Reiko'
'Matsubara, Yoshio'
'Imai, Yoshitane'

_publ_section_title
;
 Polymorphic supramolecular organic fluorophore composed of
 2-naphthalenecarboxylic acid and benzylamine
;
_journal_issue 4
_journal_name_full CrystEngComm
_journal_page_first 1468
_journal_paper_doi 10.1039/c1ce06262j
_journal_volume 14
_journal_year 2012
_chemical_formula_sum 'C29 H25 N O4'
_chemical_formula_weight 451.50
_chemical_name_systematic
;
?
;
_space_group_IT_number 14
_symmetry_cell_setting monoclinic
_symmetry_space_group_name_Hall '-P 2ybc'
_symmetry_space_group_name_H-M 'P 1 21/c 1'
_atom_sites_solution_hydrogens geom
_atom_sites_solution_primary direct
_atom_sites_solution_secondary difmap
_audit_creation_method SHELXL-97
_cell_angle_alpha 90.00
_cell_angle_beta 102.008(3)
_cell_angle_gamma 90.00
_cell_formula_units_Z 4
_cell_length_a 12.633(2)
_cell_length_b 6.0545(11)
_cell_length_c 31.019(6)
_cell_measurement_reflns_used 5933
_cell_measurement_temperature 100(2)
_cell_measurement_theta_max 31.01
_cell_measurement_theta_min 2.69
_cell_volume 2320.6(7)
_computing_structure_refinement 'SHELXL-97 (Sheldrick, 2008)'
_computing_structure_solution 'SHELXS-97 (Sheldrick, 2008)'
_diffrn_ambient_temperature 100(2)
_diffrn_measured_fraction_theta_full 0.991
_diffrn_measured_fraction_theta_max 0.895
_diffrn_measurement_device_type 'Rigaku Saturn'
_diffrn_measurement_method \w-scans
_diffrn_radiation_monochromator graphite
_diffrn_radiation_source 'fine-focus sealed tube'
_diffrn_radiation_type MoK\a
_diffrn_radiation_wavelength 0.71075
_diffrn_reflns_av_R_equivalents 0.0268
_diffrn_reflns_av_sigmaI/netI 0.0232
_diffrn_reflns_limit_h_max 17
_diffrn_reflns_limit_h_min -18
_diffrn_reflns_limit_k_max 8
_diffrn_reflns_limit_k_min -8
_diffrn_reflns_limit_l_max 44
_diffrn_reflns_limit_l_min -30
_diffrn_reflns_number 19734
_diffrn_reflns_theta_full 25.00
_diffrn_reflns_theta_max 31.01
_diffrn_reflns_theta_min 2.69
_exptl_absorpt_coefficient_mu 0.086
_exptl_absorpt_correction_T_max 0.9872
_exptl_absorpt_correction_T_min 0.9542
_exptl_absorpt_correction_type empirical
_exptl_absorpt_process_details multi-scan
_exptl_crystal_colour colorless
_exptl_crystal_density_diffrn 1.292
_exptl_crystal_density_method 'not measured'
_exptl_crystal_description plate
_exptl_crystal_F_000 952
_exptl_crystal_size_max 0.55
_exptl_crystal_size_mid 0.25
_exptl_crystal_size_min 0.15
_refine_diff_density_max 0.433
_refine_diff_density_min -0.219
_refine_diff_density_rms 0.049
_refine_ls_extinction_method none
_refine_ls_goodness_of_fit_ref 1.059
_refine_ls_hydrogen_treatment constr
_refine_ls_matrix_type full
_refine_ls_number_parameters 309
_refine_ls_number_reflns 6636
_refine_ls_number_restraints 0
_refine_ls_restrained_S_all 1.059
_refine_ls_R_factor_all 0.0467
_refine_ls_R_factor_gt 0.0420
_refine_ls_shift/su_max 0.000
_refine_ls_shift/su_mean 0.000
_refine_ls_structure_factor_coef Fsqd
_refine_ls_weighting_details 'calc w=1/[\s^2^(Fo^2^)+(0.0620P)^2^+0.6874P] where P=(Fo^2^+2Fc^2^)/3'
_refine_ls_weighting_scheme calc
_refine_ls_wR_factor_gt 0.1104
_refine_ls_wR_factor_ref 0.1147
_reflns_number_gt 5933
_reflns_number_total 6636
_reflns_threshold_expression >2\s(I)
_cod_data_source_file c1ce06262j.txt
_cod_data_source_block imai813V2_3
_cod_original_cell_volume 2320.5(7)
_cod_original_sg_symbol_H-M P21/c
_cod_database_code 7207222

loop_
_symmetry_equiv_pos_as_xyz
'x, y, z'
'-x, y+1/2, -z+1/2'
'-x, -y, -z'
'x, -y-1/2, z-1/2'

loop_
_atom_site_label
_atom_site_type_symbol
_atom_site_fract_x
_atom_site_fract_y
_atom_site_fract_z
_atom_site_U_iso_or_equiv
_atom_site_adp_type
_atom_site_occupancy
_atom_site_symmetry_multiplicity
_atom_site_calc_flag
_atom_site_refinement_flags
C1 C 0.33317(7) -0.18976(15) 0.11801(3) 0.01643(17) Uani 1 1 d .
H1 H 0.3101 -0.3257 0.1283 0.020 Uiso 1 1 calc R
C2 C 0.28744(7) -0.11741(15) 0.07623(3) 0.01432(16) Uani 1 1 d .
C3 C 0.32329(7) 0.08427(15) 0.06058(3) 0.01633(17) Uani 1 1 d .
H3 H 0.2933 0.1325 0.0315 0.020 Uiso 1 1 calc R
C4 C 0.40083(7) 0.20978(16) 0.08721(3) 0.01789(17) Uani 1 1 d .
H4 H 0.4232 0.3452 0.0764 0.021 Uiso 1 1 calc R
C5 C 0.52905(8) 0.26540(17) 0.15900(3) 0.0222(2) Uani 1 1 d .
H5 H 0.5521 0.4024 0.1492 0.027 Uiso 1 1 calc R
C6 C 0.57418(8) 0.1903(2) 0.20045(4) 0.0254(2) Uani 1 1 d .
H6 H 0.6283 0.2754 0.2191 0.030 Uiso 1 1 calc R
C7 C 0.54067(8) -0.01317(19) 0.21574(3) 0.0254(2) Uani 1 1 d .
H7 H 0.5724 -0.0639 0.2445 0.030 Uiso 1 1 calc R
C8 C 0.46243(8) -0.13727(18) 0.18910(3) 0.02210(19) Uani 1 1 d .
H8 H 0.4402 -0.2734 0.1996 0.027 Uiso 1 1 calc R
C9 C 0.41447(7) -0.06403(16) 0.14603(3) 0.01710(17) Uani 1 1 d .
C10 C 0.44804(7) 0.14012(16) 0.13056(3) 0.01725(17) Uani 1 1 d .
C11 C 0.19731(7) -0.24505(14) 0.04768(3) 0.01319(16) Uani 1 1 d .
O12 O 0.17355(5) -0.43517(11) 0.05984(2) 0.01769(14) Uani 1 1 d .
O13 O 0.14794(5) -0.15851(11) 0.01200(2) 0.01474(13) Uani 1 1 d .
C21 C 0.17308(7) 0.15218(15) 0.21106(3) 0.01591(17) Uani 1 1 d .
H21 H 0.2078 0.2915 0.2114 0.019 Uiso 1 1 calc R
C22 C 0.12487(7) 0.05822(15) 0.17142(3) 0.01580(17) Uani 1 1 d .
C23 C 0.07549(8) -0.15270(16) 0.17048(3) 0.01828(18) Uani 1 1 d .
H23 H 0.0430 -0.2176 0.1430 0.022 Uiso 1 1 calc R
C24 C 0.07434(8) -0.26333(15) 0.20894(3) 0.01854(18) Uani 1 1 d .
H24 H 0.0420 -0.4054 0.2079 0.022 Uiso 1 1 calc R
C25 C 0.11729(8) -0.27394(16) 0.29092(3) 0.02032(19) Uani 1 1 d .
H25 H 0.0840 -0.4148 0.2907 0.024 Uiso 1 1 calc R
C26 C 0.16130(8) -0.17487(18) 0.33030(3) 0.0229(2) Uani 1 1 d .
H26 H 0.1576 -0.2471 0.3571 0.028 Uiso 1 1 calc R
C27 C 0.21209(8) 0.03369(18) 0.33139(3) 0.02192(19) Uani 1 1 d .
H27 H 0.2428 0.1000 0.3589 0.026 Uiso 1 1 calc R
C28 C 0.21734(8) 0.14099(16) 0.29283(3) 0.01903(18) Uani 1 1 d .
H28 H 0.2517 0.2810 0.2938 0.023 Uiso 1 1 calc R
C29 C 0.17149(7) 0.04349(15) 0.25143(3) 0.01588(17) Uani 1 1 d .
C30 C 0.12107(7) -0.16750(15) 0.25040(3) 0.01638(17) Uani 1 1 d .
C31 C 0.12019(7) 0.17876(15) 0.12910(3) 0.01653(17) Uani 1 1 d .
O32 O 0.18331(6) 0.35542(12) 0.13369(2) 0.02246(16) Uani 1 1 d .
H32 H 0.1778 0.4182 0.1092 0.034 Uiso 1 1 calc R
O33 O 0.06311(6) 0.12184(13) 0.09404(2) 0.02219(15) Uani 1 1 d .
C41 C 0.19848(7) 0.30248(15) -0.05401(3) 0.01536(17) Uani 1 1 d .
C42 C 0.27316(7) 0.47305(16) -0.04289(3) 0.01804(18) Uani 1 1 d .
H42 H 0.2510 0.6103 -0.0328 0.022 Uiso 1 1 calc R
C43 C 0.38032(8) 0.44250(18) -0.04647(3) 0.0231(2) Uani 1 1 d .
H43 H 0.4312 0.5586 -0.0386 0.028 Uiso 1 1 calc R
C44 C 0.41301(9) 0.24239(19) -0.06155(4) 0.0274(2) Uani 1 1 d .
H44 H 0.4861 0.2219 -0.0640 0.033 Uiso 1 1 calc R
C45 C 0.33847(9) 0.07295(18) -0.07305(4) 0.0274(2) Uani 1 1 d .
H45 H 0.3604 -0.0633 -0.0836 0.033 Uiso 1 1 calc R
C46 C 0.23181(8) 0.10235(16) -0.06912(3) 0.02107(19) Uani 1 1 d .
H46 H 0.1812 -0.0146 -0.0768 0.025 Uiso 1 1 calc R
C47 C 0.08292(7) 0.32969(16) -0.04906(3) 0.01678(17) Uani 1 1 d .
H47A H 0.0601 0.4850 -0.0551 0.020 Uiso 1 1 calc R
H47B H 0.0351 0.2346 -0.0707 0.020 Uiso 1 1 calc R
N47 N 0.07187(6) 0.26830(12) -0.00334(2) 0.01386(14) Uani 1 1 d .
H47C H 0.1043 0.1356 0.0041 0.021 Uiso 1 1 calc R
H47D H 0.0005 0.2588 -0.0024 0.021 Uiso 1 1 calc R
H47E H 0.1041 0.3733 0.0160 0.021 Uiso 1 1 calc R

loop_
_atom_site_aniso_label
_atom_site_aniso_U_11
_atom_site_aniso_U_22
_atom_site_aniso_U_33
_atom_site_aniso_U_23
_atom_site_aniso_U_13
_atom_site_aniso_U_12
C1 0.0166(4) 0.0163(4) 0.0159(4) 0.0002(3) 0.0022(3) -0.0017(3)
C2 0.0119(3) 0.0150(4) 0.0159(4) -0.0016(3) 0.0024(3) -0.0006(3)
C3 0.0134(4) 0.0168(4) 0.0186(4) 0.0017(3) 0.0029(3) -0.0002(3)
C4 0.0154(4) 0.0165(4) 0.0221(4) 0.0008(3) 0.0048(3) -0.0024(3)
C5 0.0178(4) 0.0229(5) 0.0257(5) -0.0053(4) 0.0043(3) -0.0055(4)
C6 0.0187(4) 0.0322(5) 0.0239(5) -0.0094(4) 0.0010(4) -0.0062(4)
C7 0.0229(4) 0.0332(5) 0.0177(4) -0.0043(4) -0.0012(3) -0.0018(4)
C8 0.0230(4) 0.0249(5) 0.0166(4) -0.0005(4) 0.0000(3) -0.0027(4)
C9 0.0158(4) 0.0186(4) 0.0165(4) -0.0021(3) 0.0025(3) -0.0005(3)
C10 0.0137(4) 0.0185(4) 0.0201(4) -0.0032(3) 0.0047(3) -0.0013(3)
C11 0.0125(3) 0.0137(4) 0.0138(4) -0.0016(3) 0.0036(3) 0.0003(3)
O12 0.0212(3) 0.0149(3) 0.0158(3) 0.0015(2) 0.0012(2) -0.0035(2)
O13 0.0140(3) 0.0154(3) 0.0143(3) 0.0011(2) 0.0018(2) 0.0003(2)
C21 0.0168(4) 0.0158(4) 0.0152(4) 0.0004(3) 0.0034(3) -0.0007(3)
C22 0.0166(4) 0.0166(4) 0.0146(4) 0.0006(3) 0.0043(3) 0.0008(3)
C23 0.0208(4) 0.0172(4) 0.0162(4) -0.0025(3) 0.0024(3) -0.0016(3)
C24 0.0199(4) 0.0147(4) 0.0208(4) 0.0000(3) 0.0039(3) -0.0018(3)
C25 0.0200(4) 0.0197(4) 0.0216(4) 0.0062(4) 0.0050(3) 0.0015(3)
C26 0.0237(4) 0.0276(5) 0.0178(4) 0.0071(4) 0.0051(3) 0.0040(4)
C27 0.0221(4) 0.0278(5) 0.0149(4) -0.0002(4) 0.0015(3) 0.0029(4)
C28 0.0196(4) 0.0201(4) 0.0166(4) -0.0006(3) 0.0021(3) 0.0003(3)
C29 0.0155(4) 0.0172(4) 0.0147(4) 0.0005(3) 0.0026(3) 0.0010(3)
C30 0.0155(4) 0.0163(4) 0.0175(4) 0.0017(3) 0.0035(3) 0.0019(3)
C31 0.0176(4) 0.0170(4) 0.0155(4) 0.0004(3) 0.0048(3) 0.0007(3)
O32 0.0296(4) 0.0223(3) 0.0147(3) 0.0029(3) 0.0027(3) -0.0083(3)
O33 0.0250(3) 0.0250(4) 0.0151(3) 0.0000(3) 0.0009(3) -0.0039(3)
C41 0.0163(4) 0.0175(4) 0.0128(4) 0.0008(3) 0.0042(3) 0.0016(3)
C42 0.0196(4) 0.0179(4) 0.0174(4) -0.0007(3) 0.0057(3) 0.0003(3)
C43 0.0185(4) 0.0269(5) 0.0246(5) 0.0016(4) 0.0062(3) -0.0026(4)
C44 0.0209(4) 0.0316(5) 0.0332(5) 0.0073(4) 0.0134(4) 0.0071(4)
C45 0.0317(5) 0.0209(5) 0.0342(5) 0.0026(4) 0.0179(4) 0.0075(4)
C46 0.0258(5) 0.0175(4) 0.0217(4) -0.0013(3) 0.0093(4) 0.0001(4)
C47 0.0153(4) 0.0214(4) 0.0134(4) 0.0007(3) 0.0025(3) 0.0008(3)
N47 0.0130(3) 0.0139(3) 0.0149(3) 0.0002(3) 0.0033(3) -0.0007(3)

loop_
_atom_type_symbol
_atom_type_description
_atom_type_scat_dispersion_real
_atom_type_scat_dispersion_imag
_atom_type_scat_source
C C 0.0033 0.0016 'International Tables Vol C Tables 4.2.6.8 and 6.1.1.4'
H H 0.0000 0.0000 'International Tables Vol C Tables 4.2.6.8 and 6.1.1.4'
N N 0.0061 0.0033 'International Tables Vol C Tables 4.2.6.8 and 6.1.1.4'
O O 0.0106 0.0060 'International Tables Vol C Tables 4.2.6.8 and 6.1.1.4'

loop_
_geom_angle_atom_site_label_1
_geom_angle_atom_site_label_2
_geom_angle_atom_site_label_3
_geom_angle
C2 C1 C9 120.93(8)
C1 C2 C3 119.57(8)
C1 C2 C11 120.62(8)
C3 C2 C11 119.77(8)
C4 C3 C2 120.54(8)
C3 C4 C10 120.88(9)
C6 C5 C10 120.63(10)
C5 C6 C7 120.51(9)
C8 C7 C6 120.17(10)
C7 C8 C9 120.58(10)
C8 C9 C1 121.43(9)
C8 C9 C10 119.38(8)
C1 C9 C10 119.19(8)
C4 C10 C9 118.86(8)
C4 C10 C5 122.41(9)
C9 C10 C5 118.73(9)
O13 C11 O12 122.17(8)
O13 C11 C2 118.52(8)
O12 C11 C2 119.31(8)
C22 C21 C29 120.80(8)
C21 C22 C23 120.09(8)
C21 C22 C31 120.85(8)
C23 C22 C31 119.02(8)
C24 C23 C22 120.40(8)
C23 C24 C30 120.66(9)
C26 C25 C30 120.49(9)
C25 C26 C27 120.69(9)
C28 C27 C26 120.34(9)
C27 C28 C29 120.33(9)
C21 C29 C28 121.78(9)
C21 C29 C30 118.97(8)
C28 C29 C30 119.25(8)
C25 C30 C24 122.03(9)
C25 C30 C29 118.91(8)
C24 C30 C29 119.05(8)
O33 C31 O32 123.64(9)
O33 C31 C22 123.55(9)
O32 C31 C22 112.80(8)
C42 C41 C46 119.41(8)
C42 C41 C47 120.91(8)
C46 C41 C47 119.67(8)
C41 C42 C43 120.06(9)
C44 C43 C42 120.23(10)
C45 C44 C43 119.79(9)
C44 C45 C46 120.08(10)
C45 C46 C41 120.43(9)
N47 C47 C41 110.58(7)

loop_
_geom_bond_atom_site_label_1
_geom_bond_atom_site_label_2
_geom_bond_distance
C1 C2 1.3761(12)
C1 C9 1.4207(12)
C2 C3 1.4223(12)
C2 C11 1.5027(12)
C3 C4 1.3721(13)
C4 C10 1.4171(13)
C5 C6 1.3712(15)
C5 C10 1.4230(13)
C6 C7 1.4160(16)
C7 C8 1.3727(14)
C8 C9 1.4185(13)
C9 C10 1.4221(13)
C11 O13 1.2655(11)
C11 O12 1.2666(11)
C21 C22 1.3764(12)
C21 C29 1.4186(12)
C22 C23 1.4188(13)
C22 C31 1.4924(12)
C23 C24 1.3709(13)
C24 C30 1.4223(13)
C25 C26 1.3705(14)
C25 C30 1.4221(13)
C26 C27 1.4135(15)
C27 C28 1.3747(13)
C28 C29 1.4225(13)
C29 C30 1.4248(13)
C31 O33 1.2226(12)
C31 O32 1.3240(11)
C41 C42 1.3929(13)
C41 C46 1.3954(13)
C41 C47 1.5084(12)
C42 C43 1.3935(13)
C43 C44 1.3920(16)
C44 C45 1.3880(17)
C45 C46 1.3895(14)
C47 N47 1.5005(12)
